data_2239466
loop_
_publ_author_name
'Mague, Joel T.'
'Abdel-Aziz, Alaa A.-M.'
'El-Azab, Adel S.'
'El-Sherbeny, Magda A.'

_publ_section_title
;
 <i>N</i>-(12-Amino-9,10-dihydro-9,10-ethanoanthracen-11-yl)-4-methylbenzenesulfonamide
;
_journal_coeditor_code TK5292
_journal_issue 3
_journal_name_full 'Acta Crystallographica Section E'
_journal_page_first o248
_journal_page_last o249
_journal_paper_doi 10.1107/S1600536814002189
_journal_volume 70
_journal_year 2014
_chemical_formula_iupac 'C23 H22 N2 O2 S'
_chemical_formula_moiety 'C23 H22 N2 O2 S'
_chemical_formula_sum 'C23 H22 N2 O2 S'
_chemical_formula_weight 390.49
_chemical_name_systematic
;
<i>N</i>-(12-Amino-9,10-dihydro-9,10-ethanoanthracen-11-yl)-4-\
methylbenzenesulfonamide
;
_space_group_crystal_system monoclinic
_space_group_IT_number 4
_space_group_name_Hall 'P 2yb'
_space_group_name_H-M_alt 'P 1 21 1'
_symmetry_space_group_name_Hall 'P 2yb'
_symmetry_space_group_name_H-M 'P 1 21 1'
_atom_sites_solution_hydrogens geom
_atom_sites_solution_primary direct
_atom_sites_solution_secondary difmap
_cell_angle_alpha 90
_cell_angle_beta 91.5400(10)
_cell_angle_gamma 90
_cell_formula_units_Z 2
_cell_length_a 8.9362(2)
_cell_length_b 6.8766(2)
_cell_length_c 15.5039(4)
_cell_measurement_reflns_used 9974
_cell_measurement_temperature 100(2)
_cell_measurement_theta_max 69.8216
_cell_measurement_theta_min 2.8510
_cell_volume 952.38(4)
_computing_cell_refinement '<i>SAINT</i> (Bruker, 2012)'
_computing_data_collection '<i>APEX2</i> (Bruker, 2012)'
_computing_data_reduction '<i>SAINT</i> (Bruker, 2012)'
_computing_molecular_graphics '<i>DIAMOND</i> (Brandenburg & Putz, 2012)'
_computing_publication_material '<i>SHELXTL</i> (Bruker, 2012)'
_computing_structure_refinement '<i>SHELXL97</i> (Sheldrick, 2008)'
_computing_structure_solution '<i>SHELXS97</i> (Sheldrick, 2008)'
_diffrn_ambient_temperature 100(2)
_diffrn_detector_area_resol_mean 10.4167
_diffrn_measured_fraction_theta_full 0.993
_diffrn_measured_fraction_theta_max 0.993
_diffrn_measurement_device_type 'Bruker D8 VENTURE PHOTON 100 CMOS'
_diffrn_measurement_method '\w scans'
_diffrn_radiation_monochromator mirror
_diffrn_radiation_type 'Cu K\a'
_diffrn_radiation_wavelength 1.54178
_diffrn_reflns_av_R_equivalents 0.0352
_diffrn_reflns_av_sigmaI/netI 0.0337
_diffrn_reflns_limit_h_max 10
_diffrn_reflns_limit_h_min -10
_diffrn_reflns_limit_k_max 8
_diffrn_reflns_limit_k_min -8
_diffrn_reflns_limit_l_max 18
_diffrn_reflns_limit_l_min -18
_diffrn_reflns_number 16018
_diffrn_reflns_theta_full 69.820
_diffrn_reflns_theta_max 69.828
_diffrn_reflns_theta_min 2.85
_exptl_absorpt_coefficient_mu 1.681
_exptl_absorpt_correction_T_max 0.95
_exptl_absorpt_correction_T_min 0.83
_exptl_absorpt_correction_type multi-scan
_exptl_absorpt_process_details '(<i>SADABS</i>; Bruker, 2012)'
_exptl_crystal_colour colourless
_exptl_crystal_density_diffrn 1.362
_exptl_crystal_density_method 'not measured'
_exptl_crystal_description plate
_exptl_crystal_F_000 412
_exptl_crystal_size_max 0.250
_exptl_crystal_size_mid 0.130
_exptl_crystal_size_min 0.030
_refine_diff_density_max 0.167
_refine_diff_density_min -0.206
_refine_ls_abs_structure_details 'Flack (1983), 1582 Friedel pairs'
_refine_ls_abs_structure_Flack 0.036(13)
_refine_ls_extinction_method none
_refine_ls_goodness_of_fit_ref 1.073
_refine_ls_hydrogen_treatment mixed
_refine_ls_matrix_type full
_refine_ls_number_parameters 282
_refine_ls_number_reflns 3531
_refine_ls_number_restraints 1
_refine_ls_restrained_S_all 1.073
_refine_ls_R_factor_all 0.0322
_refine_ls_R_factor_gt 0.0277
_refine_ls_shift/su_max 0.001
_refine_ls_shift/su_mean 0.000
_refine_ls_structure_factor_coef Fsqd
_refine_ls_weighting_details 'calc w=1/[\s^2^(Fo^2^)+(0.0302P)^2^+0.1321P] where P=(Fo^2^+2Fc^2^)/3'
_refine_ls_weighting_scheme calc
_refine_ls_wR_factor_gt 0.0628
_refine_ls_wR_factor_ref 0.0656
_reflns_number_gt 3255
_reflns_number_total 3531
_reflns_threshold_expression I>2\s(I)
_cod_data_source_file tk5292sup1.cf
_cod_data_source_block I
_cod_database_code 2239466
_cod_database_fobs_code 2239466

loop_
_space_group_symop_operation_xyz
'x, y, z'
'-x, y+1/2, -z'

loop_
_atom_site_type_symbol
_atom_site_label
_atom_site_fract_x
_atom_site_fract_y
_atom_site_fract_z
_atom_site_U_iso_or_equiv
_atom_site_adp_type
_atom_site_calc_flag
_atom_site_refinement_flags
_atom_site_occupancy
S S1 0.47223(4) 0.59364(7) 0.19075(3) 0.02581(11) Uani d . 1
O O1 0.60539(14) 0.4887(2) 0.21492(8) 0.0344(3) Uani d . 1
O O2 0.48013(14) 0.79099(19) 0.16197(8) 0.0314(3) Uani d . 1
N N1 0.36963(15) 0.5913(3) 0.27530(9) 0.0254(3) Uani d . 1
H H1N 0.370(2) 0.473(3) 0.3000(13) 0.036(6) Uiso d . 1
N N2 0.19878(19) 0.4067(2) 0.38013(13) 0.0310(4) Uani d . 1
H H2A 0.149(3) 0.296(4) 0.3825(16) 0.053(7) Uiso d . 1
H H2B 0.228(2) 0.440(3) 0.4308(15) 0.036(6) Uiso d . 1
C C1 0.21944(19) 0.6768(3) 0.27202(12) 0.0239(4) Uani d . 1
H H1 0.1753(18) 0.667(3) 0.2111(11) 0.020(5) Uiso d . 1
C C2 0.22327(19) 0.8966(3) 0.29742(11) 0.0223(4) Uani d . 1
H H2 0.295(2) 0.963(3) 0.2608(12) 0.024(5) Uiso d . 1
C C3 0.06161(19) 0.9626(2) 0.28635(11) 0.0213(4) Uani d . 1
C C4 0.00777(18) 1.1038(3) 0.22989(10) 0.0253(4) Uani d . 1
H H4 0.0742 1.1748 0.1949 0.03 Uiso calc R 1
C C5 -0.1461(2) 1.1400(3) 0.22537(11) 0.0276(4) Uani d . 1
H H5 -0.1842 1.2399 0.1886 0.033 Uiso calc R 1
C C6 -0.2433(2) 1.0319(3) 0.27387(12) 0.0280(4) Uani d . 1
H H6 -0.348 1.0544 0.2683 0.034 Uiso calc R 1
C C7 -0.18973(19) 0.8909(3) 0.33066(12) 0.0252(4) Uani d . 1
H H7 -0.257 0.8172 0.364 0.03 Uiso calc R 1
C C8 -0.03595(19) 0.8586(2) 0.33827(11) 0.0224(4) Uani d . 1
C C9 0.04146(19) 0.7098(3) 0.39548(12) 0.0229(4) Uani d . 1
H H9 -0.0255(19) 0.644(3) 0.4339(11) 0.021(5) Uiso d . 1
C C10 0.16898(18) 0.8096(2) 0.44541(11) 0.0208(4) Uani d . 1
C C11 0.1950(2) 0.8058(3) 0.53355(11) 0.0246(4) Uani d . 1
H H11 0.1301 0.7354 0.5697 0.03 Uiso calc R 1
C C12 0.3175(2) 0.9060(3) 0.56923(11) 0.0254(4) Uani d . 1
H H12 0.3357 0.9047 0.6299 0.03 Uiso calc R 1
C C13 0.41273(19) 1.0076(3) 0.51641(12) 0.0254(4) Uani d . 1
H H13 0.4947 1.0779 0.5412 0.03 Uiso calc R 1
C C14 0.38929(19) 1.0075(3) 0.42748(12) 0.0232(4) Uani d . 1
H H14 0.4565 1.0744 0.3914 0.028 Uiso calc R 1
C C15 0.26676(18) 0.9089(2) 0.39163(11) 0.0208(4) Uani d . 1
C C16 0.1156(2) 0.5601(3) 0.33479(12) 0.0258(4) Uani d . 1
H H16 0.0421(19) 0.500(3) 0.2966(11) 0.016(4) Uiso d . 1
C C17 0.37770(19) 0.4609(3) 0.10866(11) 0.0242(4) Uani d . 1
C C18 0.4012(2) 0.2615(3) 0.10068(12) 0.0299(4) Uani d . 1
H H18 0.47 0.1958 0.1383 0.036 Uiso calc R 1
C C19 0.3221(2) 0.1610(3) 0.03665(13) 0.0366(5) Uani d . 1
H H19 0.338 0.0251 0.0306 0.044 Uiso calc R 1
C C20 0.2202(2) 0.2533(3) -0.01897(12) 0.0346(5) Uani d . 1
C C21 0.1995(2) 0.4513(3) -0.00981(12) 0.0352(5) Uani d . 1
H H21 0.1302 0.5167 -0.0472 0.042 Uiso calc R 1
C C22 0.2777(2) 0.5561(3) 0.05282(12) 0.0315(4) Uani d . 1
H H22 0.2632 0.6925 0.0577 0.038 Uiso calc R 1
C C23 0.1345(3) 0.1440(4) -0.08860(15) 0.0525(7) Uani d . 1
H H23A 0.1836 0.1615 -0.1438 0.079 Uiso calc R 1
H H23B 0.0319 0.1941 -0.0932 0.079 Uiso calc R 1
H H23C 0.1322 0.0054 -0.074 0.079 Uiso calc R 1

loop_
_atom_site_aniso_label
_atom_site_aniso_U_11
_atom_site_aniso_U_22
_atom_site_aniso_U_33
_atom_site_aniso_U_12
_atom_site_aniso_U_13
_atom_site_aniso_U_23
S1 0.0225(2) 0.0273(2) 0.0275(2) 0.0056(2) -0.00269(16) -0.0029(2)
O1 0.0248(7) 0.0437(8) 0.0345(7) 0.0115(6) -0.0042(5) -0.0040(6)
O2 0.0285(7) 0.0281(7) 0.0377(7) -0.0004(6) -0.0011(6) -0.0022(6)
N1 0.0255(7) 0.0255(8) 0.0250(7) 0.0081(8) -0.0050(6) -0.0017(8)
N2 0.0301(9) 0.0185(8) 0.0440(11) 0.0015(7) -0.0045(8) 0.0020(8)
C1 0.0222(9) 0.0221(8) 0.0270(10) 0.0063(8) -0.0060(8) -0.0029(8)
C2 0.0213(9) 0.0206(9) 0.0249(9) 0.0007(7) -0.0010(7) -0.0006(7)
C3 0.0229(9) 0.0188(9) 0.0221(9) 0.0036(7) -0.0037(7) -0.0054(7)
C4 0.0286(9) 0.0226(8) 0.0244(8) 0.0038(9) -0.0022(7) -0.0028(9)
C5 0.0338(10) 0.0244(10) 0.0241(9) 0.0094(8) -0.0068(8) -0.0024(7)
C6 0.0243(9) 0.0288(10) 0.0304(10) 0.0078(8) -0.0058(8) -0.0068(8)
C7 0.0233(9) 0.0224(9) 0.0298(10) 0.0002(7) -0.0024(7) -0.0058(8)
C8 0.0230(9) 0.0195(9) 0.0242(9) -0.0003(7) -0.0053(7) -0.0051(7)
C9 0.0211(9) 0.0194(9) 0.0283(10) -0.0017(7) 0.0001(8) 0.0016(7)
C10 0.0199(8) 0.0152(8) 0.0271(10) 0.0028(7) -0.0019(7) 0.0003(7)
C11 0.0262(9) 0.0194(9) 0.0283(10) 0.0053(7) 0.0023(7) 0.0032(7)
C12 0.0302(10) 0.0229(9) 0.0226(9) 0.0070(8) -0.0061(7) -0.0026(7)
C13 0.0227(9) 0.0187(8) 0.0343(10) 0.0034(7) -0.0078(8) -0.0058(8)
C14 0.0208(9) 0.0175(8) 0.0311(9) 0.0022(7) -0.0012(7) -0.0003(7)
C15 0.0198(8) 0.0154(8) 0.0270(9) 0.0050(7) -0.0014(7) -0.0013(7)
C16 0.0229(9) 0.0193(10) 0.0347(10) 0.0000(7) -0.0070(7) -0.0028(8)
C17 0.0237(9) 0.0275(10) 0.0216(9) 0.0007(8) 0.0027(7) -0.0010(8)
C18 0.0323(11) 0.0269(10) 0.0305(10) 0.0032(8) 0.0039(8) 0.0019(9)
C19 0.0434(12) 0.0263(10) 0.0407(12) -0.0041(9) 0.0135(10) -0.0067(9)
C20 0.0315(11) 0.0439(12) 0.0287(10) -0.0074(9) 0.0082(8) -0.0082(9)
C21 0.0342(11) 0.0448(13) 0.0265(10) -0.0002(10) -0.0030(8) -0.0008(9)
C22 0.0343(10) 0.0309(11) 0.0291(10) 0.0044(8) -0.0022(8) 0.0010(8)
C23 0.0447(12) 0.0670(19) 0.0459(13) -0.0138(12) 0.0058(10) -0.0235(12)

loop_
_atom_type_symbol
_atom_type_description
_atom_type_scat_dispersion_real
_atom_type_scat_dispersion_imag
_atom_type_scat_source
C C 0.0181 0.0091 'International Tables Vol C Tables 4.2.6.8 and 6.1.1.4'
H H 0.0000 0.0000 'International Tables Vol C Tables 4.2.6.8 and 6.1.1.4'
N N 0.0311 0.0180 'International Tables Vol C Tables 4.2.6.8 and 6.1.1.4'
O O 0.0492 0.0322 'International Tables Vol C Tables 4.2.6.8 and 6.1.1.4'
S S 0.3331 0.5567 'International Tables Vol C Tables 4.2.6.8 and 6.1.1.4'

loop_
_geom_angle_atom_site_label_1
_geom_angle_atom_site_label_2
_geom_angle_atom_site_label_3
_geom_angle
O2 S1 O1 120.76(9)
O2 S1 N1 107.20(9)
O1 S1 N1 105.51(8)
O2 S1 C17 107.00(8)
O1 S1 C17 107.86(8)
N1 S1 C17 107.96(8)
C1 N1 S1 120.39(12)
C1 N1 H1N 111.6(13)
S1 N1 H1N 111.1(13)
C16 N2 H2A 113.1(16)
C16 N2 H2B 113.2(16)
H2A N2 H2B 109.(2)
N1 C1 C2 111.46(14)
N1 C1 C16 109.09(14)
C2 C1 C16 110.19(15)
N1 C1 H1 109.8(10)
C2 C1 H1 107.7(10)
C16 C1 H1 108.6(10)
C15 C2 C3 108.25(14)
C15 C2 C1 107.61(14)
C3 C2 C1 104.26(14)
C15 C2 H2 112.3(11)
C3 C2 H2 115.5(11)
C1 C2 H2 108.3(11)
C4 C3 C8 120.72(16)
C4 C3 C2 126.44(16)
C8 C3 C2 112.80(15)
C3 C4 C5 118.77(17)
C3 C4 H4 120.6
C5 C4 H4 120.6
C6 C5 C4 120.62(16)
C6 C5 H5 119.7
C4 C5 H5 119.7
C5 C6 C7 120.72(17)
C5 C6 H6 119.6
C7 C6 H6 119.6
C6 C7 C8 119.20(17)
C6 C7 H7 120.4
C8 C7 H7 120.4
C7 C8 C3 119.86(16)
C7 C8 C9 126.36(16)
C3 C8 C9 113.69(15)
C8 C9 C10 108.52(14)
C8 C9 C16 106.81(14)
C10 C9 C16 106.30(14)
C8 C9 H9 113.4(10)
C10 C9 H9 111.4(10)
C16 C9 H9 110.0(11)
C11 C10 C15 120.47(16)
C11 C10 C9 126.75(16)
C15 C10 C9 112.76(15)
C10 C11 C12 119.52(17)
C10 C11 H11 120.2
C12 C11 H11 120.2
C13 C12 C11 120.17(16)
C13 C12 H12 119.9
C11 C12 H12 119.9
C12 C13 C14 120.51(16)
C12 C13 H13 119.7
C14 C13 H13 119.7
C13 C14 C15 119.52(17)
C13 C14 H14 120.2
C15 C14 H14 120.2
C14 C15 C10 119.77(16)
C14 C15 C2 126.55(16)
C10 C15 C2 113.69(15)
N2 C16 C9 113.99(15)
N2 C16 C1 111.32(14)
C9 C16 C1 107.66(14)
N2 C16 H16 108.2(11)
C9 C16 H16 111.2(10)
C1 C16 H16 104.0(10)
C22 C17 C18 120.25(17)
C22 C17 S1 119.53(14)
C18 C17 S1 120.20(14)
C19 C18 C17 118.60(18)
C19 C18 H18 120.7
C17 C18 H18 120.7
C18 C19 C20 121.91(18)
C18 C19 H19 119.0
C20 C19 H19 119.0
C21 C20 C19 118.26(18)
C21 C20 C23 119.9(2)
C19 C20 C23 121.9(2)
C20 C21 C22 121.26(19)
C20 C21 H21 119.4
C22 C21 H21 119.4
C21 C22 C17 119.70(18)
C21 C22 H22 120.2
C17 C22 H22 120.2
C20 C23 H23A 109.5
C20 C23 H23B 109.5
H23A C23 H23B 109.5
C20 C23 H23C 109.5
H23A C23 H23C 109.5
H23B C23 H23C 109.5

loop_
_geom_bond_atom_site_label_1
_geom_bond_atom_site_label_2
_geom_bond_distance
S1 O2 1.4309(14)
S1 O1 1.4328(13)
S1 N1 1.6197(15)
S1 C17 1.7631(18)
N1 C1 1.465(2)
N1 H1N 0.90(2)
N2 C16 1.460(2)
N2 H2A 0.88(3)
N2 H2B 0.85(2)
C1 C2 1.562(2)
C1 C16 1.581(3)
C1 H1 1.015(17)
C2 C15 1.504(2)
C2 C3 1.520(2)
C2 H2 0.982(19)
C3 C4 1.385(3)
C3 C8 1.399(3)
C4 C5 1.397(2)
C4 H4 0.95
C5 C6 1.381(3)
C5 H5 0.95
C6 C7 1.386(3)
C6 H6 0.95
C7 C8 1.394(2)
C7 H7 0.95
C8 C9 1.510(2)
C9 C10 1.524(2)
C9 C16 1.555(3)
C9 H9 0.968(18)
C10 C11 1.380(2)
C10 C15 1.401(2)
C11 C12 1.395(3)
C11 H11 0.95
C12 C13 1.386(3)
C12 H12 0.95
C13 C14 1.389(2)
C13 H13 0.95
C14 C15 1.391(2)
C14 H14 0.95
C16 H16 0.967(17)
C17 C22 1.391(2)
C17 C18 1.393(3)
C18 C19 1.388(3)
C18 H18 0.95
C19 C20 1.390(3)
C19 H19 0.95
C20 C21 1.382(3)
C20 C23 1.508(3)
C21 C22 1.384(3)
C21 H21 0.95
C22 H22 0.95
C23 H23A 0.98
C23 H23B 0.98
C23 H23C 0.98

loop_
_geom_hbond_atom_site_label_D
_geom_hbond_atom_site_label_H
_geom_hbond_atom_site_label_A
_geom_hbond_site_symmetry_A
_geom_hbond_distance_DH
_geom_hbond_distance_HA
_geom_hbond_distance_DA
_geom_hbond_angle_DHA
_geom_hbond_publ_flag
N1 H1N N2 . 0.90(2) 2.04(2) 2.592(2) 117.9(17) y
C11 H11 Cg1 2_546 0.95 2.87 3.712(2) 149 y
C5 H5 O1 1_465 0.95 2.58 3.269(2) 129 y
C12 H12 O1 2_656 0.95 2.52 3.446(2) 166 y
C23 H23A O1 2_645 0.98 2.51 3.259(3) 133 y

loop_
_geom_torsion_atom_site_label_1
_geom_torsion_atom_site_label_2
_geom_torsion_atom_site_label_3
_geom_torsion_atom_site_label_4
_geom_torsion
O2 S1 N1 C1 53.66(16)
O1 S1 N1 C1 -176.43(14)
C17 S1 N1 C1 -61.31(17)
S1 N1 C1 C2 -90.01(17)
S1 N1 C1 C16 148.09(14)
N1 C1 C2 C15 -67.85(18)
C16 C1 C2 C15 53.41(18)
N1 C1 C2 C3 177.35(14)
C16 C1 C2 C3 -61.39(17)
C15 C2 C3 C4 127.49(18)
C1 C2 C3 C4 -118.15(18)
C15 C2 C3 C8 -54.95(19)
C1 C2 C3 C8 59.40(18)
C8 C3 C4 C5 -0.3(2)
C2 C3 C4 C5 177.07(16)
C3 C4 C5 C6 -2.4(3)
C4 C5 C6 C7 2.7(3)
C5 C6 C7 C8 -0.2(3)
C6 C7 C8 C3 -2.6(3)
C6 C7 C8 C9 -178.97(16)
C4 C3 C8 C7 2.8(3)
C2 C3 C8 C7 -174.90(15)
C4 C3 C8 C9 179.66(15)
C2 C3 C8 C9 1.9(2)
C7 C8 C9 C10 -131.40(18)
C3 C8 C9 C10 52.0(2)
C7 C8 C9 C16 114.37(19)
C3 C8 C9 C16 -62.23(18)
C8 C9 C10 C11 127.94(18)
C16 C9 C10 C11 -117.50(18)
C8 C9 C10 C15 -53.57(19)
C16 C9 C10 C15 60.99(18)
C15 C10 C11 C12 1.8(2)
C9 C10 C11 C12 -179.86(16)
C10 C11 C12 C13 -0.4(3)
C11 C12 C13 C14 -1.3(3)
C12 C13 C14 C15 1.8(3)
C13 C14 C15 C10 -0.4(2)
C13 C14 C15 C2 178.89(16)
C11 C10 C15 C14 -1.3(2)
C9 C10 C15 C14 -179.93(15)
C11 C10 C15 C2 179.27(15)
C9 C10 C15 C2 0.7(2)
C3 C2 C15 C14 -126.01(18)
C1 C2 C15 C14 121.86(18)
C3 C2 C15 C10 53.35(19)
C1 C2 C15 C10 -58.78(18)
C8 C9 C16 N2 178.79(14)
C10 C9 C16 N2 63.07(19)
C8 C9 C16 C1 54.78(16)
C10 C9 C16 C1 -60.94(17)
N1 C1 C16 N2 2.1(2)
C2 C1 C16 N2 -120.58(16)
N1 C1 C16 C9 127.70(15)
C2 C1 C16 C9 5.03(18)
O2 S1 C17 C22 -25.90(17)
O1 S1 C17 C22 -157.23(14)
N1 S1 C17 C22 89.20(16)
O2 S1 C17 C18 155.12(14)
O1 S1 C17 C18 23.79(17)
N1 S1 C17 C18 -89.78(16)
C22 C17 C18 C19 -0.5(3)
S1 C17 C18 C19 178.43(13)
C17 C18 C19 C20 -0.3(3)
C18 C19 C20 C21 0.6(3)
C18 C19 C20 C23 179.92(19)
C19 C20 C21 C22 0.1(3)
C23 C20 C21 C22 -179.28(19)
C20 C21 C22 C17 -0.9(3)
C18 C17 C22 C21 1.2(3)
S1 C17 C22 C21 -177.80(15)
